data_7005281
loop_
_publ_author_name
'Wiznycia, Alexander V.'
'Desper, John'
'Levy, Christopher J.'

_publ_section_title
;
 Iron(II) and zinc(II) monohelical binaphthyl-salen complexes with
 overlapping benz[a]anthryl sidearms.
;
_journal_issue 15
_journal_name_full 'Dalton transactions (Cambridge, England : 2003)'
_journal_page_first 1520
_journal_page_last 1527
_journal_paper_doi 10.1039/B700001D
_journal_year 2007
_chemical_absolute_configuration ad
_chemical_formula_moiety
;
(C58 H34 N2 O2 Fe) (C4 H10 O)
;
_chemical_formula_sum 'C62 H44 Fe N2 O3'
_chemical_formula_weight 920.84
_chemical_name_common '(2,2-bis(benzanthracenol imine)binaphthyl Fe(ii)) (Et2O)'
_chemical_name_systematic
;
[2,2-bis(benzanthracenol imine)binaphthyl Fe(II)] (Et2O)
;
_space_group_IT_number 145
_symmetry_cell_setting trigonal
_symmetry_space_group_name_Hall 'P 32'
_symmetry_space_group_name_H-M 'P 32'
_atom_sites_solution_hydrogens geom
_atom_sites_solution_primary direct
_atom_sites_solution_secondary difmap
_audit_creation_method SHELXL-97
_cell_angle_alpha 90.00
_cell_angle_beta 90.00
_cell_angle_gamma 120.00
_cell_formula_units_Z 3
_cell_length_a 12.6954(3)
_cell_length_b 12.6954(3)
_cell_length_c 24.3493(10)
_cell_measurement_reflns_used 8162
_cell_measurement_temperature 100(2)
_cell_measurement_theta_max 28.80
_cell_measurement_theta_min 5.00
_cell_volume 3398.68(18)
_computing_cell_refinement 'Bruker XSCANS'
_computing_data_collection 'Bruker XSCANS'
_computing_data_reduction 'Bruker SHELXTL'
_computing_molecular_graphics 'Bruker SHELXTL'
_computing_publication_material 'Bruker SHELXTL'
_computing_structure_refinement 'SHELXL-97 (Sheldrick, 1997)'
_computing_structure_solution 'SHELXS-97 (Sheldrick, 1990)'
_diffrn_ambient_temperature 100(2)
_diffrn_measured_fraction_theta_full 0.999
_diffrn_measured_fraction_theta_max 0.999
_diffrn_measurement_device_type 'CCD area detector'
_diffrn_measurement_method 'phi and omega scans'
_diffrn_radiation_monochromator graphite
_diffrn_radiation_source 'fine-focus sealed tube'
_diffrn_radiation_type MoK\a
_diffrn_radiation_wavelength 0.71073
_diffrn_reflns_av_R_equivalents 0.0447
_diffrn_reflns_av_sigmaI/netI 0.0559
_diffrn_reflns_limit_h_max 17
_diffrn_reflns_limit_h_min -17
_diffrn_reflns_limit_k_max 17
_diffrn_reflns_limit_k_min -17
_diffrn_reflns_limit_l_max 34
_diffrn_reflns_limit_l_min -34
_diffrn_reflns_number 39455
_diffrn_reflns_theta_full 30.02
_diffrn_reflns_theta_max 30.02
_diffrn_reflns_theta_min 0.84
_exptl_absorpt_coefficient_mu 0.385
_exptl_absorpt_correction_T_max 1.000
_exptl_absorpt_correction_T_min 0.734
_exptl_absorpt_correction_type multi-scan
_exptl_absorpt_process_details SADABS
_exptl_crystal_colour red
_exptl_crystal_density_diffrn 1.350
_exptl_crystal_density_method 'not measured'
_exptl_crystal_description plate
_exptl_crystal_F_000 1440
_exptl_crystal_size_max 0.30
_exptl_crystal_size_mid 0.24
_exptl_crystal_size_min 0.03
_refine_diff_density_max 0.718
_refine_diff_density_min -0.299
_refine_diff_density_rms 0.071
_refine_ls_abs_structure_details 'Flack H D (1983), Acta Cryst. A39, 876-881'
_refine_ls_abs_structure_Flack 0.004(14)
_refine_ls_extinction_method none
_refine_ls_goodness_of_fit_ref 1.017
_refine_ls_hydrogen_treatment constr
_refine_ls_matrix_type full
_refine_ls_number_parameters 614
_refine_ls_number_reflns 13200
_refine_ls_number_restraints 1
_refine_ls_restrained_S_all 1.017
_refine_ls_R_factor_all 0.0622
_refine_ls_R_factor_gt 0.0524
_refine_ls_shift/su_max 0.001
_refine_ls_shift/su_mean 0.000
_refine_ls_structure_factor_coef Fsqd
_refine_ls_weighting_details 'calc w=1/[\s^2^(Fo^2^)+(0.0750P)^2^+0.0000P] where P=(Fo^2^+2Fc^2^)/3'
_refine_ls_weighting_scheme calc
_refine_ls_wR_factor_gt 0.1178
_refine_ls_wR_factor_ref 0.1231
_reflns_Friedel_coverage 0.994
_reflns_number_gt 11621
_reflns_number_total 13200
_reflns_threshold_expression >2sigma(I)
_cod_data_source_file B700001D.txt
_cod_data_source_block al0402
_cod_depositor_comments
;
The following automatic conversions were performed:
'_symmetry_cell_setting' value 'Trigonal' changed to 'trigonal' according
to '/home/saulius/struct/CIF-dictionaries/cif_core.dic' dictionary named
'cif_core.dic' version 2.4.1 from 2010-06-29.

Automatic conversion script
Id: cif_fix_enum 1527 2010-12-29 10:47:43Z saulius 
;
_cod_original_sg_symbol_H-M P3(2)
_cod_database_code 7005281

loop_
_symmetry_equiv_pos_as_xyz
'x, y, z'
'-y, x-y, z+2/3'
'-x+y, -x, z+1/3'

loop_
_atom_site_label
_atom_site_type_symbol
_atom_site_fract_x
_atom_site_fract_y
_atom_site_fract_z
_atom_site_U_iso_or_equiv
_atom_site_adp_type
_atom_site_occupancy
_atom_site_symmetry_multiplicity
_atom_site_calc_flag
_atom_site_refinement_flags
_atom_site_disorder_assembly
_atom_site_disorder_group
Fe1 Fe 0.92516(4) 0.03092(4) 0.50000(2) 0.02388(10) Uani 1 1 d . . .
O1S O 0.7207(3) 0.8409(3) 0.32800(13) 0.0501(8) Uani 1 1 d . . .
C1S C 0.6784(4) 0.7686(5) 0.2791(2) 0.0475(11) Uani 1 1 d . . .
H1SA H 0.6809 0.8202 0.2481 0.057 Uiso 1 1 calc R . .
H1SB H 0.5929 0.7034 0.2843 0.057 Uiso 1 1 calc R . .
C2S C 0.7527(5) 0.7148(5) 0.26623(19) 0.0505(12) Uani 1 1 d . . .
H2SA H 0.7218 0.6655 0.2328 0.076 Uiso 1 1 calc R . .
H2SB H 0.7496 0.6631 0.2968 0.076 Uiso 1 1 calc R . .
H2SC H 0.8370 0.7793 0.2603 0.076 Uiso 1 1 calc R . .
C3S C 0.6593(5) 0.8999(5) 0.3401(2) 0.0566(12) Uani 1 1 d . . .
H3SA H 0.5737 0.8398 0.3489 0.068 Uiso 1 1 calc R . .
H3SB H 0.6595 0.9473 0.3078 0.068 Uiso 1 1 calc R . .
C4S C 0.7176(3) 0.9860(4) 0.38922(15) 0.0294(8) Uani 1 1 d . . .
H4SA H 0.6719 1.0276 0.3972 0.044 Uiso 1 1 calc R . .
H4SB H 0.8019 1.0463 0.3803 0.044 Uiso 1 1 calc R . .
H4SC H 0.7162 0.9390 0.4214 0.044 Uiso 1 1 calc R . .
C101 C 0.5656(3) -0.1746(3) 0.56093(13) 0.0190(6) Uani 1 1 d . . .
C102 C 0.6807(3) -0.1508(3) 0.53871(13) 0.0209(6) Uani 1 1 d . . .
O102 O 0.7710(2) -0.0391(2) 0.53486(11) 0.0250(5) Uani 1 1 d . . .
C103 C 0.6945(3) -0.2504(3) 0.52056(13) 0.0195(6) Uani 1 1 d . . .
C104 C 0.6022(3) -0.3714(3) 0.53161(14) 0.0221(6) Uani 1 1 d . . .
H104 H 0.6142 -0.4372 0.5220 0.027 Uiso 1 1 calc R . .
C105 C 0.4951(3) -0.3944(3) 0.55625(13) 0.0238(6) Uani 1 1 d . . .
H105 H 0.4352 -0.4756 0.5651 0.029 Uiso 1 1 calc R . .
C106 C 0.4740(3) -0.2980(3) 0.56848(13) 0.0224(6) Uani 1 1 d . . .
C107 C 0.3564(3) -0.3270(3) 0.58928(15) 0.0268(7) Uani 1 1 d . . .
H107 H 0.2960 -0.4100 0.5940 0.032 Uiso 1 1 calc R . .
C108 C 0.3300(3) -0.2416(4) 0.60206(15) 0.0278(7) Uani 1 1 d . . .
H108 H 0.2510 -0.2647 0.6153 0.033 Uiso 1 1 calc R . .
C109 C 0.4184(3) -0.1140(4) 0.59630(13) 0.0234(6) Uani 1 1 d . . .
C110 C 0.3881(3) -0.0272(4) 0.61099(14) 0.0267(7) Uani 1 1 d . . .
H110 H 0.3094 -0.0533 0.6256 0.032 Uiso 1 1 calc R . .
C111 C 0.4698(3) 0.0985(4) 0.60507(14) 0.0258(7) Uani 1 1 d . . .
C112 C 0.4402(4) 0.1897(4) 0.61929(15) 0.0324(8) Uani 1 1 d . . .
H112 H 0.3615 0.1661 0.6332 0.039 Uiso 1 1 calc R . .
C113 C 0.5212(4) 0.3074(4) 0.61331(17) 0.0364(9) Uani 1 1 d . . .
H113 H 0.4995 0.3666 0.6231 0.044 Uiso 1 1 calc R . .
C114 C 0.6405(4) 0.3462(4) 0.59239(17) 0.0356(9) Uani 1 1 d . . .
H114 H 0.6979 0.4304 0.5884 0.043 Uiso 1 1 calc R . .
C115 C 0.6706(4) 0.2609(4) 0.57825(15) 0.0300(8) Uani 1 1 d . . .
H115 H 0.7497 0.2869 0.5642 0.036 Uiso 1 1 calc R . .
C116 C 0.5883(3) 0.1352(3) 0.58374(14) 0.0237(7) Uani 1 1 d . . .
C117 C 0.6191(3) 0.0460(3) 0.57005(14) 0.0222(6) Uani 1 1 d . . .
H117 H 0.6986 0.0721 0.5565 0.027 Uiso 1 1 calc R . .
C118 C 0.5392(3) -0.0780(3) 0.57537(13) 0.0215(6) Uani 1 1 d . . .
C119 C 0.7976(3) -0.2372(3) 0.49013(12) 0.0204(6) Uani 1 1 d . . .
H119 H 0.8003 -0.3091 0.4822 0.024 Uiso 1 1 calc R . .
N119 N 0.8866(3) -0.1357(3) 0.47271(11) 0.0224(5) Uani 1 1 d . . .
C120 C 1.1903(3) -0.0952(3) 0.43887(12) 0.0182(6) Uani 1 1 d . . .
C121 C 1.0848(3) -0.1192(3) 0.46923(12) 0.0181(6) Uani 1 1 d . . .
C122 C 0.9836(3) -0.1321(3) 0.44164(13) 0.0203(6) Uani 1 1 d . . .
C123 C 0.9812(3) -0.1272(3) 0.38368(13) 0.0224(6) Uani 1 1 d . . .
H123 H 0.9098 -0.1395 0.3654 0.027 Uiso 1 1 calc R . .
C124 C 1.0822(3) -0.1047(3) 0.35369(13) 0.0213(6) Uani 1 1 d . . .
H124 H 1.0799 -0.1020 0.3147 0.026 Uiso 1 1 calc R . .
C125 C 1.1891(3) -0.0854(3) 0.38038(12) 0.0190(6) Uani 1 1 d . . .
C126 C 1.2968(3) -0.0551(3) 0.35097(13) 0.0223(6) Uani 1 1 d . . .
H126 H 1.2980 -0.0460 0.3122 0.027 Uiso 1 1 calc R . .
C127 C 1.3982(3) -0.0388(3) 0.37715(15) 0.0250(7) Uani 1 1 d . . .
H127 H 1.4692 -0.0191 0.3565 0.030 Uiso 1 1 calc R . .
C128 C 1.3994(3) -0.0508(3) 0.43442(15) 0.0252(7) Uani 1 1 d . . .
H128 H 1.4705 -0.0407 0.4521 0.030 Uiso 1 1 calc R . .
C129 C 1.2984(3) -0.0769(3) 0.46492(13) 0.0217(6) Uani 1 1 d . . .
H129 H 1.3007 -0.0829 0.5037 0.026 Uiso 1 1 calc R . .
C201 C 1.1198(3) 0.3906(3) 0.43896(13) 0.0208(6) Uani 1 1 d . . .
C202 C 1.1026(3) 0.2777(3) 0.46110(13) 0.0211(6) Uani 1 1 d . . .
O202 O 0.9919(2) 0.1833(2) 0.46399(11) 0.0284(5) Uani 1 1 d . . .
C203 C 1.2051(3) 0.2695(3) 0.47953(13) 0.0220(6) Uani 1 1 d . . .
C204 C 1.3230(3) 0.3665(3) 0.47021(13) 0.0244(7) Uani 1 1 d . . .
H204 H 1.3909 0.3594 0.4813 0.029 Uiso 1 1 calc R . .
C205 C 1.3414(3) 0.4699(3) 0.44564(14) 0.0254(7) Uani 1 1 d . . .
H205 H 1.4219 0.5333 0.4382 0.030 Uiso 1 1 calc R . .
C206 C 1.2413(3) 0.4844(3) 0.43088(14) 0.0237(7) Uani 1 1 d . . .
C207 C 1.2647(4) 0.5992(3) 0.40833(15) 0.0288(8) Uani 1 1 d . . .
H207 H 1.3464 0.6621 0.4028 0.035 Uiso 1 1 calc R . .
C208 C 1.1735(4) 0.6192(3) 0.39493(15) 0.0281(7) Uani 1 1 d . . .
H208 H 1.1921 0.6951 0.3792 0.034 Uiso 1 1 calc R . .
C209 C 1.0497(3) 0.5295(3) 0.40375(13) 0.0241(7) Uani 1 1 d . . .
C210 C 0.9579(4) 0.5568(3) 0.39302(14) 0.0255(7) Uani 1 1 d . . .
H210 H 0.9798 0.6341 0.3780 0.031 Uiso 1 1 calc R . .
C211 C 0.8357(4) 0.4752(3) 0.40339(14) 0.0256(7) Uani 1 1 d . . .
C212 C 0.7415(4) 0.5035(4) 0.39451(14) 0.0304(8) Uani 1 1 d . . .
H212 H 0.7611 0.5808 0.3802 0.036 Uiso 1 1 calc R . .
C213 C 0.6234(4) 0.4203(4) 0.40637(15) 0.0329(9) Uani 1 1 d . . .
H213 H 0.5618 0.4409 0.4012 0.039 Uiso 1 1 calc R . .
C214 C 0.5921(4) 0.3029(4) 0.42646(15) 0.0310(8) Uani 1 1 d . . .
H214 H 0.5094 0.2447 0.4335 0.037 Uiso 1 1 calc R . .
C215 C 0.6802(3) 0.2741(4) 0.43553(15) 0.0284(7) Uani 1 1 d . . .
H215 H 0.6580 0.1956 0.4493 0.034 Uiso 1 1 calc R . .
C216 C 0.8057(3) 0.3588(3) 0.42493(13) 0.0238(7) Uani 1 1 d . . .
C217 C 0.8965(3) 0.3296(3) 0.43517(14) 0.0245(7) Uani 1 1 d . . .
H217 H 0.8735 0.2509 0.4489 0.029 Uiso 1 1 calc R . .
C218 C 1.0203(3) 0.4119(3) 0.42592(13) 0.0217(6) Uani 1 1 d . . .
C219 C 1.1944(3) 0.1681(3) 0.51115(14) 0.0227(6) Uani 1 1 d . . .
H219 H 1.2676 0.1688 0.5200 0.027 Uiso 1 1 calc R . .
N219 N 1.0939(3) 0.0767(3) 0.52839(11) 0.0213(5) Uani 1 1 d . . .
C220 C 1.0567(3) -0.2269(3) 0.56049(12) 0.0192(6) Uani 1 1 d . . .
C221 C 1.0830(3) -0.1196(3) 0.53093(12) 0.0196(6) Uani 1 1 d . . .
C222 C 1.0932(3) -0.0208(3) 0.55900(13) 0.0209(6) Uani 1 1 d . . .
C223 C 1.0838(3) -0.0206(3) 0.61672(13) 0.0231(7) Uani 1 1 d . . .
H223 H 1.0953 0.0501 0.6353 0.028 Uiso 1 1 calc R . .
C224 C 1.0584(3) -0.1218(4) 0.64530(14) 0.0260(7) Uani 1 1 d . . .
H224 H 1.0518 -0.1215 0.6842 0.031 Uiso 1 1 calc R . .
C225 C 1.0412(3) -0.2288(3) 0.61863(12) 0.0205(6) Uani 1 1 d . . .
C226 C 1.0058(3) -0.3392(3) 0.64710(13) 0.0269(7) Uani 1 1 d . . .
H226 H 0.9948 -0.3423 0.6858 0.032 Uiso 1 1 calc R . .
C227 C 0.9874(4) -0.4406(4) 0.61986(15) 0.0307(8) Uani 1 1 d . . .
H227 H 0.9630 -0.5139 0.6395 0.037 Uiso 1 1 calc R . .
C228 C 1.0044(3) -0.4371(3) 0.56270(14) 0.0264(7) Uani 1 1 d . . .
H228 H 0.9915 -0.5082 0.5440 0.032 Uiso 1 1 calc R . .
C229 C 1.0390(3) -0.3331(3) 0.53403(13) 0.0214(6) Uani 1 1 d . . .
H229 H 1.0515 -0.3320 0.4955 0.026 Uiso 1 1 calc R . .

loop_
_atom_site_aniso_label
_atom_site_aniso_U_11
_atom_site_aniso_U_22
_atom_site_aniso_U_33
_atom_site_aniso_U_23
_atom_site_aniso_U_13
_atom_site_aniso_U_12
Fe1 0.0169(2) 0.0172(2) 0.0393(2) 0.0057(2) 0.0070(2) 0.00978(18)
O1S 0.047(2) 0.059(2) 0.0422(16) 0.0078(15) -0.0043(14) 0.0249(17)
C1S 0.040(2) 0.048(3) 0.050(3) 0.002(2) -0.0068(19) 0.019(2)
C2S 0.048(3) 0.049(3) 0.041(2) 0.005(2) -0.004(2) 0.014(2)
C3S 0.053(3) 0.046(3) 0.068(3) -0.007(3) -0.008(2) 0.023(3)
C4S 0.0216(16) 0.043(2) 0.0305(17) -0.0015(15) -0.0064(13) 0.0210(16)
C101 0.0192(15) 0.0204(15) 0.0175(14) 0.0002(11) -0.0026(11) 0.0100(13)
C102 0.0204(15) 0.0217(15) 0.0211(15) 0.0013(12) 0.0006(11) 0.0109(13)
O102 0.0176(11) 0.0197(12) 0.0379(13) 0.0036(10) 0.0079(10) 0.0095(10)
C103 0.0177(14) 0.0179(15) 0.0212(15) -0.0015(11) -0.0022(11) 0.0077(12)
C104 0.0214(15) 0.0177(15) 0.0246(16) -0.0023(11) 0.0011(12) 0.0078(12)
C105 0.0240(17) 0.0180(15) 0.0236(15) -0.0021(12) -0.0002(12) 0.0061(12)
C106 0.0175(15) 0.0284(17) 0.0164(14) 0.0014(12) -0.0008(11) 0.0077(13)
C107 0.0189(16) 0.0274(18) 0.0278(18) -0.0019(13) -0.0037(13) 0.0068(14)
C108 0.0150(15) 0.036(2) 0.0263(17) 0.0047(14) 0.0021(12) 0.0087(14)
C109 0.0195(15) 0.0340(18) 0.0196(14) -0.0010(13) -0.0014(11) 0.0156(14)
C110 0.0200(16) 0.040(2) 0.0251(17) 0.0006(14) -0.0002(12) 0.0185(16)
C111 0.0237(17) 0.037(2) 0.0221(15) -0.0078(14) -0.0054(13) 0.0193(16)
C112 0.0296(19) 0.045(2) 0.0330(19) -0.0096(16) -0.0047(15) 0.0260(18)
C113 0.044(2) 0.046(2) 0.038(2) -0.0103(17) -0.0064(17) 0.036(2)
C114 0.042(2) 0.030(2) 0.041(2) -0.0046(16) -0.0059(17) 0.0230(18)
C115 0.0319(19) 0.0284(18) 0.0339(19) -0.0015(15) 0.0006(15) 0.0181(16)
C116 0.0271(17) 0.0304(17) 0.0217(15) -0.0012(13) -0.0014(13) 0.0204(15)
C117 0.0199(15) 0.0215(16) 0.0257(16) -0.0016(12) -0.0012(12) 0.0107(13)
C118 0.0199(15) 0.0277(17) 0.0187(14) 0.0007(12) 0.0009(11) 0.0132(13)
C119 0.0227(16) 0.0210(15) 0.0197(14) -0.0035(11) -0.0008(12) 0.0127(12)
N119 0.0198(13) 0.0247(14) 0.0247(13) 0.0050(11) 0.0037(10) 0.0126(11)
C120 0.0197(14) 0.0198(14) 0.0219(14) 0.0029(11) 0.0018(11) 0.0148(12)
C121 0.0223(16) 0.0195(14) 0.0163(13) 0.0029(11) 0.0007(11) 0.0132(13)
C122 0.0204(15) 0.0200(15) 0.0253(15) 0.0015(12) 0.0003(12) 0.0137(13)
C123 0.0241(16) 0.0213(16) 0.0248(15) 0.0016(12) -0.0013(12) 0.0137(13)
C124 0.0265(17) 0.0208(14) 0.0204(15) 0.0008(12) 0.0001(11) 0.0147(14)
C125 0.0238(15) 0.0142(14) 0.0223(15) 0.0018(11) 0.0013(11) 0.0121(12)
C126 0.0256(16) 0.0217(15) 0.0196(15) 0.0039(12) 0.0050(12) 0.0120(13)
C127 0.0192(15) 0.0253(17) 0.0298(17) 0.0033(13) 0.0080(13) 0.0106(13)
C128 0.0199(15) 0.0305(18) 0.0264(16) 0.0003(13) 0.0023(12) 0.0134(14)
C129 0.0230(16) 0.0274(17) 0.0184(14) -0.0013(12) -0.0017(11) 0.0155(14)
C201 0.0219(16) 0.0161(14) 0.0229(15) -0.0001(11) 0.0034(12) 0.0083(13)
C202 0.0199(15) 0.0195(15) 0.0216(14) 0.0011(12) 0.0036(12) 0.0082(13)
O202 0.0175(12) 0.0198(12) 0.0474(15) 0.0097(11) 0.0045(10) 0.0089(10)
C203 0.0219(15) 0.0213(15) 0.0233(15) 0.0002(12) 0.0033(12) 0.0112(13)
C204 0.0211(16) 0.0266(17) 0.0225(16) 0.0004(13) 0.0026(12) 0.0096(13)
C205 0.0186(15) 0.0227(16) 0.0246(16) -0.0029(12) 0.0035(12) 0.0027(13)
C206 0.0211(16) 0.0190(15) 0.0249(16) -0.0032(12) 0.0027(12) 0.0055(13)
C207 0.034(2) 0.0162(15) 0.0269(17) 0.0024(13) 0.0050(14) 0.0055(14)
C208 0.038(2) 0.0135(14) 0.0275(17) -0.0003(12) 0.0031(14) 0.0092(14)
C209 0.0334(18) 0.0174(15) 0.0191(15) -0.0011(11) 0.0028(13) 0.0110(14)
C210 0.040(2) 0.0186(15) 0.0212(15) -0.0008(12) -0.0014(13) 0.0168(15)
C211 0.039(2) 0.0269(18) 0.0194(15) -0.0040(12) -0.0031(14) 0.0230(16)
C212 0.047(2) 0.0314(19) 0.0248(17) 0.0000(14) -0.0074(15) 0.0290(18)
C213 0.041(2) 0.048(2) 0.0254(17) -0.0074(16) -0.0080(15) 0.034(2)
C214 0.0300(19) 0.042(2) 0.0285(17) -0.0010(15) -0.0032(14) 0.0237(17)
C215 0.0272(18) 0.0297(18) 0.0316(18) -0.0007(14) 0.0002(14) 0.0168(15)
C216 0.0316(17) 0.0242(16) 0.0176(14) -0.0022(12) -0.0026(13) 0.0156(15)
C217 0.0286(18) 0.0196(16) 0.0270(17) -0.0008(12) -0.0006(13) 0.0135(14)
C218 0.0261(17) 0.0171(15) 0.0223(15) -0.0025(12) -0.0004(12) 0.0111(13)
C219 0.0200(15) 0.0250(17) 0.0265(16) -0.0028(13) 0.0020(12) 0.0139(13)
N219 0.0219(14) 0.0198(13) 0.0266(13) 0.0012(11) 0.0026(11) 0.0138(11)
C220 0.0182(14) 0.0243(16) 0.0169(14) 0.0008(11) 0.0017(11) 0.0120(13)
C221 0.0208(16) 0.0218(15) 0.0193(14) 0.0028(11) 0.0042(11) 0.0130(13)
C222 0.0170(14) 0.0236(15) 0.0239(15) 0.0018(12) 0.0052(11) 0.0114(12)
C223 0.0238(17) 0.0258(16) 0.0242(16) -0.0052(12) 0.0013(12) 0.0157(14)
C224 0.0249(16) 0.038(2) 0.0192(15) 0.0010(13) 0.0044(12) 0.0184(15)
C225 0.0216(15) 0.0242(16) 0.0179(14) 0.0055(11) 0.0055(11) 0.0131(13)
C226 0.0317(18) 0.0355(19) 0.0202(15) 0.0096(13) 0.0081(13) 0.0220(16)
C227 0.033(2) 0.0297(18) 0.0325(19) 0.0111(14) 0.0097(15) 0.0184(16)
C228 0.0326(19) 0.0218(16) 0.0265(17) -0.0011(13) 0.0010(13) 0.0149(15)
C229 0.0226(16) 0.0237(16) 0.0219(15) 0.0011(12) 0.0005(12) 0.0145(13)

loop_
_atom_type_symbol
_atom_type_description
_atom_type_scat_dispersion_real
_atom_type_scat_dispersion_imag
_atom_type_scat_source
C C 0.0033 0.0016 'International Tables Vol C Tables 4.2.6.8 and 6.1.1.4'
H H 0.0000 0.0000 'International Tables Vol C Tables 4.2.6.8 and 6.1.1.4'
N N 0.0061 0.0033 'International Tables Vol C Tables 4.2.6.8 and 6.1.1.4'
O O 0.0106 0.0060 'International Tables Vol C Tables 4.2.6.8 and 6.1.1.4'
Fe Fe 0.3463 0.8444 'International Tables Vol C Tables 4.2.6.8 and 6.1.1.4'

loop_
_geom_angle_atom_site_label_1
_geom_angle_atom_site_label_2
_geom_angle_atom_site_label_3
_geom_angle
_geom_angle_site_symmetry_1
_geom_angle_site_symmetry_3
_geom_angle_publ_flag
O202 Fe1 O102 121.03(10) . . ?
O202 Fe1 N119 131.62(12) . . ?
O102 Fe1 N119 90.21(11) . . ?
O202 Fe1 N219 89.78(11) . . ?
O102 Fe1 N219 132.23(11) . . ?
N119 Fe1 N219 94.54(10) . . ?
C3S O1S C1S 113.5(4) . . ?
O1S C1S C2S 111.0(4) . . ?
O1S C1S H1SA 109.4 . . ?
C2S C1S H1SA 109.4 . . ?
O1S C1S H1SB 109.4 . . ?
C2S C1S H1SB 109.4 . . ?
H1SA C1S H1SB 108.0 . . ?
C1S C2S H2SA 109.5 . . ?
C1S C2S H2SB 109.5 . . ?
H2SA C2S H2SB 109.5 . . ?
C1S C2S H2SC 109.5 . . ?
H2SA C2S H2SC 109.5 . . ?
H2SB C2S H2SC 109.5 . . ?
O1S C3S C4S 110.9(4) . . ?
O1S C3S H3SA 109.5 . . ?
C4S C3S H3SA 109.5 . . ?
O1S C3S H3SB 109.5 . . ?
C4S C3S H3SB 109.5 . . ?
H3SA C3S H3SB 108.1 . . ?
C3S C4S H4SA 109.5 . . ?
C3S C4S H4SB 109.5 . . ?
H4SA C4S H4SB 109.5 . . ?
C3S C4S H4SC 109.5 . . ?
H4SA C4S H4SC 109.5 . . ?
H4SB C4S H4SC 109.5 . . ?
C106 C101 C102 117.7(3) . . ?
C106 C101 C118 119.2(3) . . ?
C102 C101 C118 123.1(3) . . ?
O102 C102 C103 120.6(3) . . ?
O102 C102 C101 120.1(3) . . ?
C103 C102 C101 119.4(3) . . ?
C102 O102 Fe1 132.8(2) . . ?
C104 C103 C102 120.0(3) . . ?
C104 C103 C119 115.8(3) . . ?
C102 C103 C119 124.2(3) . . ?
C105 C104 C103 120.4(3) . . ?
C105 C104 H104 119.8 . . ?
C103 C104 H104 119.8 . . ?
C104 C105 C106 120.3(3) . . ?
C104 C105 H105 119.9 . . ?
C106 C105 H105 119.9 . . ?
C105 C106 C101 121.6(3) . . ?
C105 C106 C107 118.4(3) . . ?
C101 C106 C107 120.1(3) . . ?
C108 C107 C106 121.9(3) . . ?
C108 C107 H107 119.1 . . ?
C106 C107 H107 119.1 . . ?
C107 C108 C109 121.6(3) . . ?
C107 C108 H108 119.2 . . ?
C109 C108 H108 119.2 . . ?
C110 C109 C108 119.9(3) . . ?
C110 C109 C118 120.6(3) . . ?
C108 C109 C118 119.5(3) . . ?
C109 C110 C111 122.3(3) . . ?
C109 C110 H110 118.8 . . ?
C111 C110 H110 118.8 . . ?
C110 C111 C112 123.4(3) . . ?
C110 C111 C116 117.6(3) . . ?
C112 C111 C116 119.0(4) . . ?
C113 C112 C111 121.0(4) . . ?
C113 C112 H112 119.5 . . ?
C111 C112 H112 119.5 . . ?
C112 C113 C114 121.0(4) . . ?
C112 C113 H113 119.5 . . ?
C114 C113 H113 119.5 . . ?
C115 C114 C113 119.1(4) . . ?
C115 C114 H114 120.5 . . ?
C113 C114 H114 120.5 . . ?
C114 C115 C116 122.2(4) . . ?
C114 C115 H115 118.9 . . ?
C116 C115 H115 118.9 . . ?
C115 C116 C117 122.7(3) . . ?
C115 C116 C111 117.8(3) . . ?
C117 C116 C111 119.5(3) . . ?
C118 C117 C116 123.4(3) . . ?
C118 C117 H117 118.3 . . ?
C116 C117 H117 118.3 . . ?
C117 C118 C109 116.5(3) . . ?
C117 C118 C101 125.7(3) . . ?
C109 C118 C101 117.8(3) . . ?
N119 C119 C103 125.3(3) . . ?
N119 C119 H119 117.3 . . ?
C103 C119 H119 117.3 . . ?
C119 N119 C122 121.2(3) . . ?
C119 N119 Fe1 124.6(2) . . ?
C122 N119 Fe1 112.7(2) . . ?
C129 C120 C121 122.1(3) . . ?
C129 C120 C125 118.8(3) . . ?
C121 C120 C125 119.1(3) . . ?
C122 C121 C120 119.4(3) . . ?
C122 C121 C221 118.2(3) . . ?
C120 C121 C221 122.1(3) . . ?
C121 C122 C123 121.2(3) . . ?
C121 C122 N119 118.8(3) . . ?
C123 C122 N119 119.6(3) . . ?
C124 C123 C122 120.1(3) . . ?
C124 C123 H123 120.0 . . ?
C122 C123 H123 120.0 . . ?
C123 C124 C125 120.5(3) . . ?
C123 C124 H124 119.8 . . ?
C125 C124 H124 119.8 . . ?
C124 C125 C126 121.9(3) . . ?
C124 C125 C120 119.6(3) . . ?
C126 C125 C120 118.5(3) . . ?
C127 C126 C125 121.2(3) . . ?
C127 C126 H126 119.4 . . ?
C125 C126 H126 119.4 . . ?
C126 C127 C128 120.7(3) . . ?
C126 C127 H127 119.6 . . ?
C128 C127 H127 119.6 . . ?
C129 C128 C127 120.3(3) . . ?
C129 C128 H128 119.8 . . ?
C127 C128 H128 119.8 . . ?
C128 C129 C120 120.5(3) . . ?
C128 C129 H129 119.8 . . ?
C120 C129 H129 119.8 . . ?
C206 C201 C202 116.6(3) . . ?
C206 C201 C218 119.8(3) . . ?
C202 C201 C218 123.6(3) . . ?
O202 C202 C203 120.9(3) . . ?
O202 C202 C201 119.2(3) . . ?
C203 C202 C201 119.9(3) . . ?
C202 O202 Fe1 133.1(2) . . ?
C204 C203 C202 119.8(3) . . ?
C204 C203 C219 116.9(3) . . ?
C202 C203 C219 123.2(3) . . ?
C205 C204 C203 121.0(3) . . ?
C205 C204 H204 119.5 . . ?
C203 C204 H204 119.5 . . ?
C204 C205 C206 120.4(3) . . ?
C204 C205 H205 119.8 . . ?
C206 C205 H205 119.8 . . ?
C201 C206 C205 121.8(3) . . ?
C201 C206 C207 119.4(3) . . ?
C205 C206 C207 118.8(3) . . ?
C208 C207 C206 121.4(3) . . ?
C208 C207 H207 119.3 . . ?
C206 C207 H207 119.3 . . ?
C207 C208 C209 121.6(3) . . ?
C207 C208 H208 119.2 . . ?
C209 C208 H208 119.2 . . ?
C210 C209 C208 119.9(3) . . ?
C210 C209 C218 120.5(3) . . ?
C208 C209 C218 119.5(3) . . ?
C211 C210 C209 122.7(3) . . ?
C211 C210 H210 118.7 . . ?
C209 C210 H210 118.7 . . ?
C210 C211 C212 123.2(3) . . ?
C210 C211 C216 117.3(3) . . ?
C212 C211 C216 119.5(4) . . ?
C213 C212 C211 120.5(4) . . ?
C213 C212 H212 119.7 . . ?
C211 C212 H212 119.7 . . ?
C212 C213 C214 120.5(4) . . ?
C212 C213 H213 119.8 . . ?
C214 C213 H213 119.8 . . ?
C215 C214 C213 120.1(4) . . ?
C215 C214 H214 120.0 . . ?
C213 C214 H214 120.0 . . ?
C214 C215 C216 121.7(4) . . ?
C214 C215 H215 119.2 . . ?
C216 C215 H215 119.2 . . ?
C217 C216 C211 120.7(3) . . ?
C217 C216 C215 121.6(3) . . ?
C211 C216 C215 117.7(3) . . ?
C216 C217 C218 122.6(3) . . ?
C216 C217 H217 118.7 . . ?
C218 C217 H217 118.7 . . ?
C217 C218 C209 116.2(3) . . ?
C217 C218 C201 125.5(3) . . ?
C209 C218 C201 118.2(3) . . ?
N219 C219 C203 125.7(3) . . ?
N219 C219 H219 117.1 . . ?
C203 C219 H219 117.1 . . ?
C219 N219 C222 121.3(3) . . ?
C219 N219 Fe1 124.8(2) . . ?
C222 N219 Fe1 112.1(2) . . ?
C229 C220 C221 122.2(3) . . ?
C229 C220 C225 118.9(3) . . ?
C221 C220 C225 118.8(3) . . ?
C222 C221 C220 119.4(3) . . ?
C222 C221 C121 120.0(3) . . ?
C220 C221 C121 120.3(3) . . ?
C221 C222 C223 121.8(3) . . ?
C221 C222 N219 118.9(3) . . ?
C223 C222 N219 118.6(3) . . ?
C224 C223 C222 119.5(3) . . ?
C224 C223 H223 120.3 . . ?
C222 C223 H223 120.3 . . ?
C223 C224 C225 121.6(3) . . ?
C223 C224 H224 119.2 . . ?
C225 C224 H224 119.2 . . ?
C226 C225 C224 122.8(3) . . ?
C226 C225 C220 118.3(3) . . ?
C224 C225 C220 118.9(3) . . ?
C227 C226 C225 121.0(3) . . ?
C227 C226 H226 119.5 . . ?
C225 C226 H226 119.5 . . ?
C226 C227 C228 120.1(3) . . ?
C226 C227 H227 119.9 . . ?
C228 C227 H227 119.9 . . ?
C229 C228 C227 120.6(3) . . ?
C229 C228 H228 119.7 . . ?
C227 C228 H228 119.7 . . ?
C228 C229 C220 121.0(3) . . ?
C228 C229 H229 119.5 . . ?
C220 C229 H229 119.5 . . ?

loop_
_geom_bond_atom_site_label_1
_geom_bond_atom_site_label_2
_geom_bond_distance
_geom_bond_site_symmetry_2
_geom_bond_publ_flag
Fe1 O202 1.895(2) . ?
Fe1 O102 1.897(2) . ?
Fe1 N119 2.030(3) . ?
Fe1 N219 2.040(3) . ?
O1S C3S 1.357(6) . ?
O1S C1S 1.433(6) . ?
C1S C2S 1.450(8) . ?
C1S H1SA 0.9900 . ?
C1S H1SB 0.9900 . ?
C2S H2SA 0.9800 . ?
C2S H2SB 0.9800 . ?
C2S H2SC 0.9800 . ?
C3S C4S 1.536(6) . ?
C3S H3SA 0.9900 . ?
C3S H3SB 0.9900 . ?
C4S H4SA 0.9800 . ?
C4S H4SB 0.9800 . ?
C4S H4SC 0.9800 . ?
C101 C106 1.420(5) . ?
C101 C102 1.442(5) . ?
C101 C118 1.466(5) . ?
C102 O102 1.308(4) . ?
C102 C103 1.430(5) . ?
C103 C104 1.416(4) . ?
C103 C119 1.439(4) . ?
C104 C105 1.377(5) . ?
C104 H104 0.9500 . ?
C105 C106 1.410(5) . ?
C105 H105 0.9500 . ?
C106 C107 1.438(5) . ?
C107 C108 1.323(5) . ?
C107 H107 0.9500 . ?
C108 C109 1.444(5) . ?
C108 H108 0.9500 . ?
C109 C110 1.383(5) . ?
C109 C118 1.456(4) . ?
C110 C111 1.411(6) . ?
C110 H110 0.9500 . ?
C111 C112 1.427(5) . ?
C111 C116 1.432(5) . ?
C112 C113 1.333(6) . ?
C112 H112 0.9500 . ?
C113 C114 1.432(6) . ?
C113 H113 0.9500 . ?
C114 C115 1.361(5) . ?
C114 H114 0.9500 . ?
C115 C116 1.410(5) . ?
C115 H115 0.9500 . ?
C116 C117 1.411(5) . ?
C117 C118 1.388(5) . ?
C117 H117 0.9500 . ?
C119 N119 1.289(4) . ?
C119 H119 0.9500 . ?
N119 C122 1.426(4) . ?
C120 C129 1.422(4) . ?
C120 C121 1.423(4) . ?
C120 C125 1.430(4) . ?
C121 C122 1.385(4) . ?
C121 C221 1.502(4) . ?
C122 C123 1.414(5) . ?
C123 C124 1.376(5) . ?
C123 H123 0.9500 . ?
C124 C125 1.412(4) . ?
C124 H124 0.9500 . ?
C125 C126 1.415(4) . ?
C126 C127 1.357(5) . ?
C126 H126 0.9500 . ?
C127 C128 1.404(5) . ?
C127 H127 0.9500 . ?
C128 C129 1.371(5) . ?
C128 H128 0.9500 . ?
C129 H129 0.9500 . ?
C201 C206 1.414(5) . ?
C201 C202 1.442(4) . ?
C201 C218 1.453(5) . ?
C202 O202 1.316(4) . ?
C202 C203 1.429(5) . ?
C203 C204 1.401(5) . ?
C203 C219 1.447(5) . ?
C204 C205 1.353(5) . ?
C204 H204 0.9500 . ?
C205 C206 1.418(5) . ?
C205 H205 0.9500 . ?
C206 C207 1.443(5) . ?
C207 C208 1.345(6) . ?
C207 H207 0.9500 . ?
C208 C209 1.422(5) . ?
C208 H208 0.9500 . ?
C209 C210 1.396(5) . ?
C209 C218 1.451(5) . ?
C210 C211 1.392(5) . ?
C210 H210 0.9500 . ?
C211 C212 1.427(5) . ?
C211 C216 1.428(5) . ?
C212 C213 1.365(6) . ?
C212 H212 0.9500 . ?
C213 C214 1.423(6) . ?
C213 H213 0.9500 . ?
C214 C215 1.358(5) . ?
C214 H214 0.9500 . ?
C215 C216 1.431(5) . ?
C215 H215 0.9500 . ?
C216 C217 1.399(5) . ?
C217 C218 1.404(5) . ?
C217 H217 0.9500 . ?
C219 N219 1.292(4) . ?
C219 H219 0.9500 . ?
N219 C222 1.441(4) . ?
C220 C229 1.408(5) . ?
C220 C221 1.425(4) . ?
C220 C225 1.428(4) . ?
C221 C222 1.376(4) . ?
C222 C223 1.411(4) . ?
C223 C224 1.351(5) . ?
C223 H223 0.9500 . ?
C224 C225 1.420(5) . ?
C224 H224 0.9500 . ?
C225 C226 1.420(5) . ?
C226 C227 1.361(5) . ?
C226 H226 0.9500 . ?
C227 C228 1.406(5) . ?
C227 H227 0.9500 . ?
C228 C229 1.358(5) . ?
C228 H228 0.9500 . ?
C229 H229 0.9500 . ?

loop_
_geom_torsion_atom_site_label_1
_geom_torsion_atom_site_label_2
_geom_torsion_atom_site_label_3
_geom_torsion_atom_site_label_4
_geom_torsion
_geom_torsion_site_symmetry_1
_geom_torsion_site_symmetry_2
_geom_torsion_site_symmetry_3
_geom_torsion_site_symmetry_4
_geom_torsion_publ_flag
C3S O1S C1S C2S 176.0(4) . . . . ?
C1S O1S C3S C4S -174.0(4) . . . . ?
C106 C101 C102 O102 -174.8(3) . . . . ?
C118 C101 C102 O102 5.8(5) . . . . ?
C106 C101 C102 C103 5.8(4) . . . . ?
C118 C101 C102 C103 -173.7(3) . . . . ?
C103 C102 O102 Fe1 9.3(5) . . . . ?
C101 C102 O102 Fe1 -170.1(2) . . . . ?
O202 Fe1 O102 C102 141.6(3) . . . . ?
N119 Fe1 O102 C102 0.6(3) . . . . ?
N219 Fe1 O102 C102 -95.7(3) . . . . ?
O102 C102 C103 C104 171.5(3) . . . . ?
C101 C102 C103 C104 -9.0(4) . . . . ?
O102 C102 C103 C119 -9.5(5) . . . . ?
C101 C102 C103 C119 169.9(3) . . . . ?
C102 C103 C104 C105 4.7(5) . . . . ?
C119 C103 C104 C105 -174.4(3) . . . . ?
C103 C104 C105 C106 2.9(5) . . . . ?
C104 C105 C106 C101 -6.2(5) . . . . ?
C104 C105 C106 C107 174.1(3) . . . . ?
C102 C101 C106 C105 1.7(5) . . . . ?
C118 C101 C106 C105 -178.8(3) . . . . ?
C102 C101 C106 C107 -178.5(3) . . . . ?
C118 C101 C106 C107 0.9(5) . . . . ?
C105 C106 C107 C108 179.5(3) . . . . ?
C101 C106 C107 C108 -0.2(5) . . . . ?
C106 C107 C108 C109 -0.6(5) . . . . ?
C107 C108 C109 C110 -178.9(3) . . . . ?
C107 C108 C109 C118 0.7(5) . . . . ?
C108 C109 C110 C111 -178.5(3) . . . . ?
C118 C109 C110 C111 1.9(5) . . . . ?
C109 C110 C111 C112 179.2(3) . . . . ?
C109 C110 C111 C116 -0.9(5) . . . . ?
C110 C111 C112 C113 179.4(4) . . . . ?
C116 C111 C112 C113 -0.5(5) . . . . ?
C111 C112 C113 C114 0.1(6) . . . . ?
C112 C113 C114 C115 0.3(6) . . . . ?
C113 C114 C115 C116 -0.3(6) . . . . ?
C114 C115 C116 C117 -178.9(4) . . . . ?
C114 C115 C116 C111 -0.1(6) . . . . ?
C110 C111 C116 C115 -179.4(3) . . . . ?
C112 C111 C116 C115 0.5(5) . . . . ?
C110 C111 C116 C117 -0.5(5) . . . . ?
C112 C111 C116 C117 179.4(3) . . . . ?
C115 C116 C117 C118 179.8(3) . . . . ?
C111 C116 C117 C118 1.0(5) . . . . ?
C116 C117 C118 C109 0.0(5) . . . . ?
C116 C117 C118 C101 178.9(3) . . . . ?
C110 C109 C118 C117 -1.4(5) . . . . ?
C108 C109 C118 C117 179.0(3) . . . . ?
C110 C109 C118 C101 179.6(3) . . . . ?
C108 C109 C118 C101 0.0(4) . . . . ?
C106 C101 C118 C117 -179.7(3) . . . . ?
C102 C101 C118 C117 -0.3(5) . . . . ?
C106 C101 C118 C109 -0.8(4) . . . . ?
C102 C101 C118 C109 178.6(3) . . . . ?
C104 C103 C119 N119 174.9(3) . . . . ?
C102 C103 C119 N119 -4.2(5) . . . . ?
C103 C119 N119 C122 -178.4(3) . . . . ?
C103 C119 N119 Fe1 16.5(5) . . . . ?
O202 Fe1 N119 C119 -147.1(3) . . . . ?
O102 Fe1 N119 C119 -13.3(3) . . . . ?
N219 Fe1 N119 C119 119.1(3) . . . . ?
O202 Fe1 N119 C122 46.7(3) . . . . ?
O102 Fe1 N119 C122 -179.5(2) . . . . ?
N219 Fe1 N119 C122 -47.0(2) . . . . ?
C129 C120 C121 C122 177.8(3) . . . . ?
C125 C120 C121 C122 -0.2(5) . . . . ?
C129 C120 C121 C221 3.7(5) . . . . ?
C125 C120 C121 C221 -174.4(3) . . . . ?
C120 C121 C122 C123 2.8(5) . . . . ?
C221 C121 C122 C123 177.2(3) . . . . ?
C120 C121 C122 N119 -169.6(3) . . . . ?
C221 C121 C122 N119 4.8(4) . . . . ?
C119 N119 C122 C121 -90.6(4) . . . . ?
Fe1 N119 C122 C121 76.1(3) . . . . ?
C119 N119 C122 C123 96.9(4) . . . . ?
Fe1 N119 C122 C123 -96.4(3) . . . . ?
C121 C122 C123 C124 -2.5(5) . . . . ?
N119 C122 C123 C124 169.9(3) . . . . ?
C122 C123 C124 C125 -0.5(5) . . . . ?
C123 C124 C125 C126 -176.3(3) . . . . ?
C123 C124 C125 C120 3.0(5) . . . . ?
C129 C120 C125 C124 179.2(3) . . . . ?
C121 C120 C125 C124 -2.6(4) . . . . ?
C129 C120 C125 C126 -1.4(4) . . . . ?
C121 C120 C125 C126 176.7(3) . . . . ?
C124 C125 C126 C127 -178.9(3) . . . . ?
C120 C125 C126 C127 1.8(5) . . . . ?
C125 C126 C127 C128 -0.5(5) . . . . ?
C126 C127 C128 C129 -1.2(5) . . . . ?
C127 C128 C129 C120 1.5(5) . . . . ?
C121 C120 C129 C128 -178.3(3) . . . . ?
C125 C120 C129 C128 -0.2(5) . . . . ?
C206 C201 C202 O202 -172.8(3) . . . . ?
C218 C201 C202 O202 8.3(5) . . . . ?
C206 C201 C202 C203 7.2(4) . . . . ?
C218 C201 C202 C203 -171.7(3) . . . . ?
C203 C202 O202 Fe1 12.3(5) . . . . ?
C201 C202 O202 Fe1 -167.7(2) . . . . ?
O102 Fe1 O202 C202 140.1(3) . . . . ?
N119 Fe1 O202 C202 -97.2(3) . . . . ?
N219 Fe1 O202 C202 -1.3(3) . . . . ?
O202 C202 C203 C204 172.6(3) . . . . ?
C201 C202 C203 C204 -7.4(5) . . . . ?
O202 C202 C203 C219 -11.7(5) . . . . ?
C201 C202 C203 C219 168.3(3) . . . . ?
C202 C203 C204 C205 2.3(5) . . . . ?
C219 C203 C204 C205 -173.7(3) . . . . ?
C203 C204 C205 C206 2.7(5) . . . . ?
C202 C201 C206 C205 -2.2(5) . . . . ?
C218 C201 C206 C205 176.7(3) . . . . ?
C202 C201 C206 C207 179.4(3) . . . . ?
C218 C201 C206 C207 -1.7(5) . . . . ?
C204 C205 C206 C201 -2.8(5) . . . . ?
C204 C205 C206 C207 175.6(3) . . . . ?
C201 C206 C207 C208 0.2(5) . . . . ?
C205 C206 C207 C208 -178.3(3) . . . . ?
C206 C207 C208 C209 1.8(6) . . . . ?
C207 C208 C209 C210 175.4(3) . . . . ?
C207 C208 C209 C218 -2.2(5) . . . . ?
C208 C209 C210 C211 -176.7(3) . . . . ?
C218 C209 C210 C211 0.9(5) . . . . ?
C209 C210 C211 C212 177.6(3) . . . . ?
C209 C210 C211 C216 -1.2(5) . . . . ?
C210 C211 C212 C213 -178.9(3) . . . . ?
C216 C211 C212 C213 -0.1(5) . . . . ?
C211 C212 C213 C214 -1.6(6) . . . . ?
C212 C213 C214 C215 2.0(6) . . . . ?
C213 C214 C215 C216 -0.6(6) . . . . ?
C210 C211 C216 C217 0.2(5) . . . . ?
C212 C211 C216 C217 -178.6(3) . . . . ?
C210 C211 C216 C215 -179.8(3) . . . . ?
C212 C211 C216 C215 1.4(5) . . . . ?
C214 C215 C216 C217 178.9(3) . . . . ?
C214 C215 C216 C211 -1.1(5) . . . . ?
C211 C216 C217 C218 1.1(5) . . . . ?
C215 C216 C217 C218 -179.0(3) . . . . ?
C216 C217 C218 C209 -1.3(5) . . . . ?
C216 C217 C218 C201 175.7(3) . . . . ?
C210 C209 C218 C217 0.4(5) . . . . ?
C208 C209 C218 C217 178.0(3) . . . . ?
C210 C209 C218 C201 -176.9(3) . . . . ?
C208 C209 C218 C201 0.7(5) . . . . ?
C206 C201 C218 C217 -175.8(3) . . . . ?
C202 C201 C218 C217 3.1(5) . . . . ?
C206 C201 C218 C209 1.2(5) . . . . ?
C202 C201 C218 C209 -179.9(3) . . . . ?
C204 C203 C219 N219 172.8(3) . . . . ?
C202 C203 C219 N219 -3.0(5) . . . . ?
C203 C219 N219 C222 179.0(3) . . . . ?
C203 C219 N219 Fe1 15.9(5) . . . . ?
O202 Fe1 N219 C219 -12.5(3) . . . . ?
O102 Fe1 N219 C219 -146.4(2) . . . . ?
N119 Fe1 N219 C219 119.2(3) . . . . ?
O202 Fe1 N219 C222 -177.0(2) . . . . ?
O102 Fe1 N219 C222 49.2(3) . . . . ?
N119 Fe1 N219 C222 -45.2(2) . . . . ?
C229 C220 C221 C222 176.7(3) . . . . ?
C225 C220 C221 C222 0.2(5) . . . . ?
C229 C220 C221 C121 4.0(5) . . . . ?
C225 C220 C221 C121 -172.5(3) . . . . ?
C122 C121 C221 C222 -72.6(4) . . . . ?
C120 C121 C221 C222 101.6(4) . . . . ?
C122 C121 C221 C220 100.1(4) . . . . ?
C120 C121 C221 C220 -85.7(4) . . . . ?
C220 C221 C222 C223 3.0(5) . . . . ?
C121 C221 C222 C223 175.7(3) . . . . ?
C220 C221 C222 N219 -166.9(3) . . . . ?
C121 C221 C222 N219 5.8(4) . . . . ?
C219 N219 C222 C221 -90.6(4) . . . . ?
Fe1 N219 C222 C221 74.5(3) . . . . ?
C219 N219 C222 C223 99.2(4) . . . . ?
Fe1 N219 C222 C223 -95.7(3) . . . . ?
C221 C222 C223 C224 -3.2(5) . . . . ?
N219 C222 C223 C224 166.7(3) . . . . ?
C222 C223 C224 C225 0.3(5) . . . . ?
C223 C224 C225 C226 -175.3(3) . . . . ?
C223 C224 C225 C220 2.8(5) . . . . ?
C229 C220 C225 C226 -1.4(5) . . . . ?
C221 C220 C225 C226 175.2(3) . . . . ?
C229 C220 C225 C224 -179.6(3) . . . . ?
C221 C220 C225 C224 -3.0(5) . . . . ?
C224 C225 C226 C227 178.4(3) . . . . ?
C220 C225 C226 C227 0.2(5) . . . . ?
C225 C226 C227 C228 0.5(6) . . . . ?
C226 C227 C228 C229 -0.1(6) . . . . ?
C227 C228 C229 C220 -1.2(5) . . . . ?
C221 C220 C229 C228 -174.6(3) . . . . ?
C225 C220 C229 C228 1.9(5) . . . . ?
